data_2203071
loop_
_publ_author_name
'Fresu, Sonia'
'Sch\"urmann, Markus'
'Preut, Hans'
'Eilbracht, Peter'

_publ_section_title
;
 <i>rac</i>-(1<i>R</i>,11<i>S</i>,12<i>R</i>)-Ethyl
 12-hydroxy-15-oxobicyclo[9.3.1]pentadecane-1-carboxylate
;
_journal_issue 1
_journal_name_full 'Acta Crystallographica Section E'
_journal_page_first o22
_journal_page_last o24
_journal_paper_doi 10.1107/S160053680302717X
_journal_volume 60
_journal_year 2004
_chemical_formula_iupac 'C18 H30 O4'
_chemical_formula_moiety 'C18 H30 O4'
_chemical_formula_sum 'C18 H30 O4'
_chemical_formula_weight 310.42
_chemical_name_systematic
;Ethyl
 rac-(1R,11S,12R)-12-hydroxy-15-oxobicyclo[9.3.1]pentadecane-1-carboxylate
;
_space_group_IT_number 2
_symmetry_cell_setting triclinic
_symmetry_space_group_name_Hall '-P 1'
_symmetry_space_group_name_H-M 'P -1'
_atom_sites_solution_hydrogens geom
_atom_sites_solution_primary direct
_atom_sites_solution_secondary difmap
_audit_creation_method SHELXL-97
_cell_angle_alpha 68.0725(9)
_cell_angle_beta 89.2421(9)
_cell_angle_gamma 65.8290(10)
_cell_formula_units_Z 4
_cell_length_a 12.3829(3)
_cell_length_b 12.8139(2)
_cell_length_c 13.2413(3)
_cell_measurement_reflns_used 19813
_cell_measurement_temperature 291.0(10)
_cell_measurement_theta_max 27.53
_cell_measurement_theta_min 3.04
_cell_volume 1753.78(7)
_computing_cell_refinement
;
DENZO and SCALEPACK (Otwinowski & Minor, 1997)
;
_computing_data_collection 'COLLECT (Nonius, 1998)'
_computing_data_reduction
;
DENZO & SCALEPACK
;
_computing_molecular_graphics 'SHETLXL-Plus (Sheldrick, 1991)'
_computing_publication_material
;
SHELXL97, PARST95 (Nardelli, 1995) and PLATON (Spek, 2001)
;
_computing_structure_refinement 'SHELXL97 (Sheldrick, 1997)'
_computing_structure_solution 'SHELXS97 (Sheldrick, 1990)'
_diffrn_ambient_temperature 291.0(10)
_diffrn_detector_area_resol_mean '19 vertical, 18 horizontal'
_diffrn_measured_fraction_theta_full 0.998
_diffrn_measured_fraction_theta_max 0.976
_diffrn_measurement_device_type 'Nonius KappaCCD'
_diffrn_measurement_method
;
356 frames via \w-rotation (\D\w =1 \%) and two times 20 s per frame
(four sets at different \k angles)
;
_diffrn_radiation_monochromator graphite
_diffrn_radiation_source 'fine-focus sealed tube'
_diffrn_radiation_type MoK\a
_diffrn_radiation_wavelength 0.71073
_diffrn_reflns_av_R_equivalents 0.031
_diffrn_reflns_av_sigmaI/netI 0.1748
_diffrn_reflns_limit_h_max 16
_diffrn_reflns_limit_h_min -16
_diffrn_reflns_limit_k_max 16
_diffrn_reflns_limit_k_min -14
_diffrn_reflns_limit_l_max 17
_diffrn_reflns_limit_l_min -17
_diffrn_reflns_number 19813
_diffrn_reflns_theta_full 25.00
_diffrn_reflns_theta_max 27.53
_diffrn_reflns_theta_min 3.04
_diffrn_standards_decay_% 0
_diffrn_standards_number 0
_exptl_absorpt_coefficient_mu 0.081
_exptl_absorpt_correction_type none
_exptl_crystal_colour colourless
_exptl_crystal_density_diffrn 1.176
_exptl_crystal_density_meas ?
_exptl_crystal_description plate
_exptl_crystal_F_000 680
_exptl_crystal_size_max 0.50
_exptl_crystal_size_mid 0.15
_exptl_crystal_size_min 0.03
_refine_diff_density_max 0.258
_refine_diff_density_min -0.173
_refine_ls_extinction_method none
_refine_ls_goodness_of_fit_ref 0.861
_refine_ls_hydrogen_treatment mixed
_refine_ls_matrix_type full
_refine_ls_number_parameters 407
_refine_ls_number_reflns 7889
_refine_ls_number_restraints 0
_refine_ls_restrained_S_all 0.861
_refine_ls_R_factor_all 0.1879
_refine_ls_R_factor_gt 0.0435
_refine_ls_shift/su_max 0.000
_refine_ls_shift/su_mean 0.000
_refine_ls_structure_factor_coef Fsqd
_refine_ls_weighting_details 'calc w = 1/[\s^2^(Fo^2^)+(0.0215P)^2^] where P = (Fo^2^+2Fc^2^)/3'
_refine_ls_weighting_scheme calc
_refine_ls_wR_factor_gt 0.0769
_refine_ls_wR_factor_ref 0.0918
_reflns_number_gt 2673
_reflns_number_total 7889
_reflns_threshold_expression I>2\s(I)
_cod_data_source_file hg6009.cif
_cod_data_source_block I
_cod_database_code 2203071
_cod_database_fobs_code 2203071

loop_
_symmetry_equiv_pos_as_xyz
'x, y, z'
'-x, -y, -z'

loop_
_atom_site_label
_atom_site_fract_x
_atom_site_fract_y
_atom_site_fract_z
_atom_site_U_iso_or_equiv
_atom_site_adp_type
_atom_site_calc_flag
_atom_site_refinement_flags
_atom_site_occupancy
_atom_site_type_symbol
O11 -0.31610(13) 1.21384(12) 0.01753(11) 0.0672(4) Uani d . 1 O
H11 -0.253(3) 1.256(3) -0.001(2) 0.178(13) Uiso d . 1 H
O12 -0.00535(12) 0.82032(11) 0.10518(10) 0.0527(4) Uani d . 1 O
O13 -0.11094(16) 0.61005(15) 0.10388(13) 0.0924(6) Uani d . 1 O
O14 -0.11287(12) 0.76057(12) -0.05073(12) 0.0634(4) Uani d . 1 O
C11 -0.19924(16) 0.82251(17) 0.09064(16) 0.0467(5) Uani d . 1 C
C12 -0.23823(18) 0.77288(19) 0.20319(18) 0.0621(6) Uani d . 1 C
H12A -0.2830 0.8434 0.2221 0.075 Uiso calc R 1 H
H12B -0.2930 0.7392 0.1942 0.075 Uiso calc R 1 H
C13 -0.1390(2) 0.6727(2) 0.30100(18) 0.0734(7) Uani d . 1 C
H13A -0.0675 0.6864 0.2906 0.088 Uiso calc R 1 H
H13B -0.1202 0.5916 0.3006 0.088 Uiso calc R 1 H
C14 -0.1696(2) 0.6694(2) 0.41431(19) 0.0916(8) Uani d . 1 C
H14A -0.2524 0.6825 0.4156 0.110 Uiso calc R 1 H
H14B -0.1195 0.5867 0.4699 0.110 Uiso calc R 1 H
C15 -0.1536(2) 0.7625(2) 0.4447(2) 0.0952(9) Uani d . 1 C
H15A -0.1898 0.7638 0.5099 0.114 Uiso calc R 1 H
H15B -0.1975 0.8443 0.3854 0.114 Uiso calc R 1 H
C16 -0.0233(2) 0.7415(2) 0.46803(19) 0.0823(7) Uani d . 1 C
H16A 0.0145 0.6739 0.5400 0.099 Uiso calc R 1 H
H16B 0.0204 0.7160 0.4135 0.099 Uiso calc R 1 H
C17 -0.0138(2) 0.8568(2) 0.46545(19) 0.0836(7) Uani d . 1 C
H17B 0.0699 0.8349 0.4862 0.100 Uiso calc R 1 H
H17C -0.0569 0.8811 0.5207 0.100 Uiso calc R 1 H
C18 -0.0620(2) 0.96923(19) 0.35487(17) 0.0697(7) Uani d . 1 C
H18A -0.0588 1.0396 0.3640 0.084 Uiso calc R 1 H
H18B -0.1457 0.9911 0.3337 0.084 Uiso calc R 1 H
C19 0.00521(17) 0.94941(19) 0.26107(17) 0.0606(6) Uani d . 1 C
H19A 0.0754 0.9644 0.2651 0.073 Uiso calc R 1 H
H19B 0.0330 0.8628 0.2717 0.073 Uiso calc R 1 H
C110 -0.06917(17) 1.03303(17) 0.14637(16) 0.0519(5) Uani d . 1 C
H11D -0.0159 1.0299 0.0921 0.062 Uiso calc R 1 H
H11E -0.1080 1.1186 0.1400 0.062 Uiso calc R 1 H
C111 -0.16486(16) 0.99650(16) 0.12002(15) 0.0413(5) Uani d . 1 C
H11F -0.2086 0.9857 0.1825 0.050 Uiso calc R 1 H
C112 -0.25750(18) 1.09322(17) 0.01504(16) 0.0520(5) Uani d . 1 C
H11G -0.2186 1.0986 -0.0504 0.062 Uiso calc R 1 H
C113 -0.35681(18) 1.05366(18) 0.00849(18) 0.0662(6) Uani d . 1 C
H11H -0.3949 1.0488 0.0735 0.079 Uiso calc R 1 H
H11I -0.4172 1.1160 -0.0557 0.079 Uiso calc R 1 H
C114 -0.30764(17) 0.92826(19) 0.00073(18) 0.0665(6) Uani d . 1 C
H11J -0.2837 0.9384 -0.0711 0.080 Uiso calc R 1 H
H11K -0.3716 0.9023 0.0050 0.080 Uiso calc R 1 H
C115 -0.11189(18) 0.87420(17) 0.10565(14) 0.0421(5) Uani d . 1 C
C116 -0.13539(18) 0.7176(2) 0.0513(2) 0.0560(6) Uani d . 1 C
C117 -0.05015(19) 0.66844(19) -0.09603(18) 0.0676(7) Uani d . 1 C
H11L -0.0854 0.6102 -0.0810 0.081 Uiso calc R 1 H
H11M 0.0336 0.6216 -0.0618 0.081 Uiso calc R 1 H
C118 -0.0599(2) 0.7339(2) -0.2164(2) 0.1006(9) Uani d . 1 C
H11N -0.0187 0.6739 -0.2470 0.151 Uiso calc R 1 H
H11O -0.0243 0.7909 -0.2307 0.151 Uiso calc R 1 H
H11P -0.1429 0.7794 -0.2498 0.151 Uiso calc R 1 H
O21 -0.18291(14) 1.34917(13) -0.05084(12) 0.0562(4) Uani d . 1 O
H21 -0.123(2) 1.316(2) -0.079(2) 0.114(11) Uiso d . 1 H
O22 -0.37875(13) 1.69685(13) -0.38712(13) 0.0745(5) Uani d . 1 O
O23 -0.60830(16) 1.93550(14) -0.30979(15) 0.1064(6) Uani d . 1 O
O24 -0.41661(14) 1.89533(13) -0.31653(13) 0.0825(5) Uani d . 1 O
C21 -0.45901(17) 1.72094(17) -0.22672(16) 0.0485(5) Uani d . 1 C
C22 -0.56628(17) 1.68799(18) -0.20327(16) 0.0564(6) Uani d . 1 C
H22A -0.5356 1.6017 -0.1505 0.068 Uiso calc R 1 H
H22B -0.6184 1.7396 -0.1682 0.068 Uiso calc R 1 H
C23 -0.64224(18) 1.70362(18) -0.30211(17) 0.0624(6) Uani d . 1 C
H23A -0.5904 1.6789 -0.3526 0.075 Uiso calc R 1 H
H23B -0.6978 1.7911 -0.3407 0.075 Uiso calc R 1 H
C24 -0.71332(19) 1.6255(2) -0.26831(18) 0.0723(7) Uani d . 1 C
H24A -0.7486 1.6341 -0.2044 0.087 Uiso calc R 1 H
H24B -0.7783 1.6583 -0.3280 0.087 Uiso calc R 1 H
C25 -0.6374(2) 1.4880(2) -0.24112(18) 0.0710(7) Uani d . 1 C
H25A -0.6804 1.4409 -0.2019 0.085 Uiso calc R 1 H
H25B -0.5637 1.4590 -0.1928 0.085 Uiso calc R 1 H
C26 -0.6067(2) 1.4632(2) -0.34422(18) 0.0798(7) Uani d . 1 C
H26A -0.6777 1.4693 -0.3807 0.096 Uiso calc R 1 H
H26B -0.5883 1.5294 -0.3940 0.096 Uiso calc R 1 H
C27 -0.5029(2) 1.3384(2) -0.32768(19) 0.0864(8) Uani d . 1 C
H27A -0.5203 1.2717 -0.2773 0.104 Uiso calc R 1 H
H27B -0.4984 1.3306 -0.3979 0.104 Uiso calc R 1 H
C28 -0.3813(2) 1.31992(19) -0.28292(18) 0.0732(7) Uani d . 1 C
H28A -0.3230 1.2358 -0.2700 0.088 Uiso calc R 1 H
H28B -0.3856 1.3263 -0.2121 0.088 Uiso calc R 1 H
C29 -0.3352(2) 1.4122(2) -0.35704(17) 0.0703(7) Uani d . 1 C
H29A -0.2932 1.3800 -0.4090 0.084 Uiso calc R 1 H
H29B -0.4036 1.4911 -0.3992 0.084 Uiso calc R 1 H
C210 -0.25151(17) 1.43624(18) -0.29475(16) 0.0571(6) Uani d . 1 C
H21D -0.2165 1.4841 -0.3474 0.069 Uiso calc R 1 H
H21E -0.1867 1.3569 -0.2473 0.069 Uiso calc R 1 H
C211 -0.31571(16) 1.50716(16) -0.22443(15) 0.0436(5) Uani d . 1 C
H21F -0.3771 1.4786 -0.1977 0.052 Uiso calc R 1 H
C212 -0.23656(17) 1.48028(17) -0.12149(16) 0.0469(5) Uani d . 1 C
H21G -0.1737 1.5082 -0.1433 0.056 Uiso calc R 1 H
C213 -0.31053(17) 1.54515(17) -0.05244(15) 0.0522(5) Uani d . 1 C
H21H -0.2577 1.5304 0.0098 0.063 Uiso calc R 1 H
H21I -0.3657 1.5093 -0.0237 0.063 Uiso calc R 1 H
C214 -0.38147(18) 1.68519(17) -0.11792(16) 0.0592(6) Uani d . 1 C
H21J -0.3259 1.7227 -0.1350 0.071 Uiso calc R 1 H
H21K -0.4334 1.7203 -0.0721 0.071 Uiso calc R 1 H
C215 -0.38244(17) 1.64757(19) -0.29031(19) 0.0494(5) Uani d . 1 C
C216 -0.5048(2) 1.8619(2) -0.29116(19) 0.0685(7) Uani d . 1 C
C217 -0.4509(2) 2.0291(2) -0.3718(2) 0.1005(9) Uani d . 1 C
H21L -0.5063 2.0648 -0.4397 0.121 Uiso calc R 1 H
H21M -0.4903 2.0707 -0.3246 0.121 Uiso calc R 1 H
C218 -0.3429(2) 2.0461(2) -0.3957(2) 0.1201(10) Uani d . 1 C
H21N -0.3642 2.1335 -0.4357 0.180 Uiso calc R 1 H
H21O -0.3025 2.0012 -0.4394 0.180 Uiso calc R 1 H
H21P -0.2907 2.0150 -0.3278 0.180 Uiso calc R 1 H

loop_
_atom_site_aniso_label
_atom_site_aniso_U_11
_atom_site_aniso_U_22
_atom_site_aniso_U_33
_atom_site_aniso_U_12
_atom_site_aniso_U_13
_atom_site_aniso_U_23
O11 0.0694(10) 0.0434(10) 0.0739(11) -0.0108(9) 0.0124(9) -0.0238(8)
O12 0.0417(9) 0.0476(9) 0.0687(10) -0.0144(7) 0.0111(7) -0.0292(8)
O13 0.1483(16) 0.0493(11) 0.0833(12) -0.0424(12) 0.0326(11) -0.0317(10)
O14 0.0809(11) 0.0496(9) 0.0653(11) -0.0267(9) 0.0184(9) -0.0310(9)
C11 0.0430(13) 0.0411(13) 0.0596(15) -0.0182(11) 0.0101(12) -0.0241(12)
C12 0.0596(15) 0.0567(15) 0.0850(18) -0.0331(14) 0.0272(15) -0.0356(14)
C13 0.0885(19) 0.0685(17) 0.0698(17) -0.0399(16) 0.0260(16) -0.0288(15)
C14 0.116(2) 0.095(2) 0.0810(19) -0.0605(18) 0.0463(17) -0.0387(17)
C15 0.116(2) 0.104(2) 0.102(2) -0.061(2) 0.0611(19) -0.0658(19)
C16 0.088(2) 0.0789(19) 0.0670(17) -0.0339(16) 0.0037(15) -0.0192(15)
C17 0.0963(19) 0.088(2) 0.0642(18) -0.0371(17) 0.0035(15) -0.0307(17)
C18 0.0832(17) 0.0657(17) 0.0625(17) -0.0256(14) 0.0025(14) -0.0356(15)
C19 0.0547(14) 0.0616(15) 0.0728(17) -0.0270(13) 0.0066(13) -0.0326(14)
C110 0.0585(13) 0.0445(13) 0.0570(15) -0.0241(12) 0.0125(12) -0.0231(12)
C111 0.0455(12) 0.0358(12) 0.0418(12) -0.0157(11) 0.0091(11) -0.0171(11)
C112 0.0547(14) 0.0362(13) 0.0575(15) -0.0101(12) 0.0051(12) -0.0220(12)
C113 0.0547(14) 0.0555(15) 0.0732(16) -0.0112(13) -0.0010(12) -0.0242(13)
C114 0.0504(14) 0.0607(16) 0.0873(18) -0.0167(13) -0.0008(13) -0.0366(14)
C115 0.0456(13) 0.0378(13) 0.0376(12) -0.0149(12) 0.0059(10) -0.0135(11)
C116 0.0595(15) 0.0522(16) 0.0656(17) -0.0271(14) 0.0063(13) -0.0301(15)
C117 0.0712(16) 0.0632(16) 0.0765(18) -0.0206(13) 0.0053(14) -0.0460(15)
C118 0.131(2) 0.085(2) 0.081(2) -0.0373(18) 0.0368(18) -0.0406(17)
O21 0.0575(10) 0.0393(10) 0.0562(10) -0.0113(8) 0.0044(8) -0.0143(8)
O22 0.0815(11) 0.0570(10) 0.0568(10) -0.0163(9) 0.0233(9) -0.0099(9)
O23 0.0633(12) 0.0443(11) 0.1637(18) -0.0031(10) 0.0124(12) -0.0155(11)
O24 0.0694(11) 0.0391(10) 0.1161(14) -0.0218(9) 0.0096(10) -0.0100(9)
C21 0.0466(13) 0.0333(13) 0.0563(14) -0.0115(11) 0.0107(12) -0.0150(12)
C22 0.0506(14) 0.0489(14) 0.0645(15) -0.0154(12) 0.0191(12) -0.0249(12)
C23 0.0532(14) 0.0517(14) 0.0650(16) -0.0129(12) 0.0054(13) -0.0168(12)
C24 0.0567(15) 0.0848(19) 0.0695(17) -0.0335(15) 0.0059(13) -0.0220(15)
C25 0.0833(17) 0.0737(18) 0.0676(17) -0.0479(16) 0.0138(14) -0.0253(15)
C26 0.0919(19) 0.0839(19) 0.0717(18) -0.0445(17) 0.0018(15) -0.0325(16)
C27 0.115(2) 0.084(2) 0.0755(18) -0.0513(19) 0.0065(17) -0.0384(16)
C28 0.098(2) 0.0532(15) 0.0648(16) -0.0295(15) -0.0023(15) -0.0238(14)
C29 0.0824(17) 0.0709(17) 0.0530(15) -0.0233(15) 0.0080(14) -0.0315(14)
C210 0.0551(13) 0.0539(14) 0.0532(14) -0.0127(12) 0.0132(12) -0.0248(12)
C211 0.0409(12) 0.0360(13) 0.0488(13) -0.0125(10) 0.0108(11) -0.0168(11)
C212 0.0475(12) 0.0326(13) 0.0543(14) -0.0132(11) 0.0054(12) -0.0157(12)
C213 0.0539(13) 0.0447(14) 0.0546(14) -0.0147(12) 0.0061(11) -0.0239(12)
C214 0.0590(14) 0.0454(14) 0.0692(16) -0.0142(12) 0.0104(13) -0.0287(13)
C215 0.0411(13) 0.0467(15) 0.0523(15) -0.0170(12) 0.0101(12) -0.0141(13)
C216 0.0585(17) 0.0479(17) 0.0863(19) -0.0148(16) 0.0096(15) -0.0232(15)
C217 0.101(2) 0.0424(17) 0.130(2) -0.0296(16) 0.0136(19) -0.0081(16)
C218 0.128(3) 0.066(2) 0.150(3) -0.051(2) 0.023(2) -0.0179(18)

loop_
_atom_type_symbol
_atom_type_description
_atom_type_scat_dispersion_real
_atom_type_scat_dispersion_imag
_atom_type_scat_source
C C 0.0033 0.0016 'International Tables Vol C Tables 4.2.6.8 and 6.1.1.4'
H H 0.0000 0.0000 'International Tables Vol C Tables 4.2.6.8 and 6.1.1.4'
O O 0.0106 0.0060 'International Tables Vol C Tables 4.2.6.8 and 6.1.1.4'

loop_
_geom_angle_atom_site_label_1
_geom_angle_atom_site_label_2
_geom_angle_atom_site_label_3
_geom_angle
C112 O11 H11 107.1(14)
C116 O14 C117 116.80(16)
C116 C11 C115 108.78(15)
C116 C11 C12 111.05(17)
C115 C11 C12 107.71(15)
C116 C11 C114 108.51(16)
C115 C11 C114 108.94(15)
C12 C11 C114 111.78(16)
C13 C12 C11 117.22(16)
C13 C12 H12A 108.0
C11 C12 H12A 108.0
C13 C12 H12B 108.0
C11 C12 H12B 108.0
H12A C12 H12B 107.2
C12 C13 C14 114.94(19)
C12 C13 H13A 108.5
C14 C13 H13A 108.5
C12 C13 H13B 108.5
C14 C13 H13B 108.5
H13A C13 H13B 107.5
C15 C14 C13 114.98(18)
C15 C14 H14A 108.5
C13 C14 H14A 108.5
C15 C14 H14B 108.5
C13 C14 H14B 108.5
H14A C14 H14B 107.5
C14 C15 C16 116.0(2)
C14 C15 H15A 108.3
C16 C15 H15A 108.3
C14 C15 H15B 108.3
C16 C15 H15B 108.3
H15A C15 H15B 107.4
C17 C16 C15 113.1(2)
C17 C16 H16A 109.0
C15 C16 H16A 109.0
C17 C16 H16B 109.0
C15 C16 H16B 109.0
H16A C16 H16B 107.8
C16 C17 C18 115.32(18)
C16 C17 H17B 108.4
C18 C17 H17B 108.4
C16 C17 H17C 108.4
C18 C17 H17C 108.4
H17B C17 H17C 107.5
C17 C18 C19 114.72(18)
C17 C18 H18A 108.6
C19 C18 H18A 108.6
C17 C18 H18B 108.6
C19 C18 H18B 108.6
H18A C18 H18B 107.6
C110 C19 C18 114.21(16)
C110 C19 H19A 108.7
C18 C19 H19A 108.7
C110 C19 H19B 108.7
C18 C19 H19B 108.7
H19A C19 H19B 107.6
C19 C110 C111 113.60(16)
C19 C110 H11D 108.8
C111 C110 H11D 108.8
C19 C110 H11E 108.8
C111 C110 H11E 108.8
H11D C110 H11E 107.7
C115 C111 C110 112.73(15)
C115 C111 C112 106.02(14)
C110 C111 C112 114.91(15)
C115 C111 H11F 107.6
C110 C111 H11F 107.6
C112 C111 H11F 107.6
O11 C112 C113 105.41(16)
O11 C112 C111 112.29(14)
C113 C112 C111 108.98(16)
O11 C112 H11G 110.0
C113 C112 H11G 110.0
C111 C112 H11G 110.0
C114 C113 C112 111.13(16)
C114 C113 H11H 109.4
C112 C113 H11H 109.4
C114 C113 H11I 109.4
C112 C113 H11I 109.4
H11H C113 H11I 108.0
C113 C114 C11 115.18(16)
C113 C114 H11J 108.5
C11 C114 H11J 108.5
C113 C114 H11K 108.5
C11 C114 H11K 108.5
H11J C114 H11K 107.5
O12 C115 C111 121.64(17)
O12 C115 C11 121.53(16)
C111 C115 C11 116.83(16)
O13 C116 O14 123.25(19)
O13 C116 C11 124.7(2)
O14 C116 C11 112.04(19)
O14 C117 C118 108.89(18)
O14 C117 H11L 109.9
C118 C117 H11L 109.9
O14 C117 H11M 109.9
C118 C117 H11M 109.9
H11L C117 H11M 108.3
C117 C118 H11N 109.5
C117 C118 H11O 109.5
H11N C118 H11O 109.5
C117 C118 H11P 109.5
H11N C118 H11P 109.5
H11O C118 H11P 109.5
C212 O21 H21 105.4(17)
C216 O24 C217 116.66(19)
C216 C21 C215 111.90(17)
C216 C21 C22 109.87(17)
C215 C21 C22 108.12(15)
C216 C21 C214 106.93(15)
C215 C21 C214 109.13(16)
C22 C21 C214 110.91(16)
C23 C22 C21 116.78(16)
C23 C22 H22A 108.1
C21 C22 H22A 108.1
C23 C22 H22B 108.1
C21 C22 H22B 108.1
H22A C22 H22B 107.3
C22 C23 C24 112.32(17)
C22 C23 H23A 109.1
C24 C23 H23A 109.1
C22 C23 H23B 109.1
C24 C23 H23B 109.1
H23A C23 H23B 107.9
C25 C24 C23 113.29(17)
C25 C24 H24A 108.9
C23 C24 H24A 108.9
C25 C24 H24B 108.9
C23 C24 H24B 108.9
H24A C24 H24B 107.7
C24 C25 C26 112.12(18)
C24 C25 H25A 109.2
C26 C25 H25A 109.2
C24 C25 H25B 109.2
C26 C25 H25B 109.2
H25A C25 H25B 107.9
C27 C26 C25 116.88(19)
C27 C26 H26A 108.1
C25 C26 H26A 108.1
C27 C26 H26B 108.1
C25 C26 H26B 108.1
H26A C26 H26B 107.3
C28 C27 C26 114.88(17)
C28 C27 H27A 108.5
C26 C27 H27A 108.5
C28 C27 H27B 108.5
C26 C27 H27B 108.5
H27A C27 H27B 107.5
C27 C28 C29 115.6(2)
C27 C28 H28A 108.4
C29 C28 H28A 108.4
C27 C28 H28B 108.4
C29 C28 H28B 108.4
H28A C28 H28B 107.5
C210 C29 C28 114.32(17)
C210 C29 H29A 108.7
C28 C29 H29A 108.7
C210 C29 H29B 108.7
C28 C29 H29B 108.7
H29A C29 H29B 107.6
C29 C210 C211 112.70(15)
C29 C210 H21D 109.1
C211 C210 H21D 109.1
C29 C210 H21E 109.1
C211 C210 H21E 109.1
H21D C210 H21E 107.8
C215 C211 C210 113.15(16)
C215 C211 C212 109.53(15)
C210 C211 C212 115.09(15)
C215 C211 H21F 106.1
C210 C211 H21F 106.1
C212 C211 H21F 106.1
O21 C212 C213 105.46(16)
O21 C212 C211 110.90(14)
C213 C212 C211 110.89(15)
O21 C212 H21G 109.8
C213 C212 H21G 109.8
C211 C212 H21G 109.8
C212 C213 C214 112.36(16)
C212 C213 H21H 109.1
C214 C213 H21H 109.1
C212 C213 H21I 109.1
C214 C213 H21I 109.1
H21H C213 H21I 107.9
C213 C214 C21 114.07(15)
C213 C214 H21J 108.7
C21 C214 H21J 108.7
C213 C214 H21K 108.7
C21 C214 H21K 108.7
H21J C214 H21K 107.6
O22 C215 C211 122.34(17)
O22 C215 C21 122.48(19)
C211 C215 C21 115.11(18)
O23 C216 O24 123.3(2)
O23 C216 C21 123.9(2)
O24 C216 C21 112.6(2)
C218 C217 O24 108.3(2)
C218 C217 H21L 110.0
O24 C217 H21L 110.0
C218 C217 H21M 110.0
O24 C217 H21M 110.0
H21L C217 H21M 108.4
C217 C218 H21N 109.5
C217 C218 H21O 109.5
H21N C218 H21O 109.5
C217 C218 H21P 109.5
H21N C218 H21P 109.5
H21O C218 H21P 109.5

loop_
_geom_bond_atom_site_label_1
_geom_bond_atom_site_label_2
_geom_bond_distance
O11 C112 1.4266(19)
O11 H11 1.10(3)
O12 C115 1.2142(19)
O13 C116 1.193(2)
O14 C116 1.329(2)
O14 C117 1.457(2)
C11 C116 1.532(2)
C11 C115 1.529(2)
C11 C12 1.544(2)
C11 C114 1.550(2)
C12 C13 1.531(3)
C12 H12A 0.9700
C12 H12B 0.9700
C13 C14 1.532(2)
C13 H13A 0.9700
C13 H13B 0.9700
C14 C15 1.476(3)
C14 H14A 0.9700
C14 H14B 0.9700
C15 C16 1.539(3)
C15 H15A 0.9700
C15 H15B 0.9700
C16 C17 1.517(3)
C16 H16A 0.9700
C16 H16B 0.9700
C17 C18 1.523(3)
C17 H17B 0.9700
C17 H17C 0.9700
C18 C19 1.528(2)
C18 H18A 0.9700
C18 H18B 0.9700
C19 C110 1.522(2)
C19 H19A 0.9700
C19 H19B 0.9700
C110 C111 1.527(2)
C110 H11D 0.9700
C110 H11E 0.9700
C111 C115 1.517(2)
C111 C112 1.541(2)
C111 H11F 0.9800
C112 C113 1.524(2)
C112 H11G 0.9800
C113 C114 1.511(2)
C113 H11H 0.9700
C113 H11I 0.9700
C114 H11J 0.9700
C114 H11K 0.9700
C117 C118 1.477(3)
C117 H11L 0.9700
C117 H11M 0.9700
C118 H11N 0.9600
C118 H11O 0.9600
C118 H11P 0.9600
O21 C212 1.438(2)
O21 H21 0.84(2)
O22 C215 1.209(2)
O23 C216 1.199(2)
O24 C216 1.324(2)
O24 C217 1.459(2)
C21 C216 1.528(3)
C21 C215 1.527(2)
C21 C22 1.546(2)
C21 C214 1.546(2)
C22 C23 1.523(2)
C22 H22A 0.9700
C22 H22B 0.9700
C23 C24 1.534(3)
C23 H23A 0.9700
C23 H23B 0.9700
C24 C25 1.515(3)
C24 H24A 0.9700
C24 H24B 0.9700
C25 C26 1.523(3)
C25 H25A 0.9700
C25 H25B 0.9700
C26 C27 1.524(3)
C26 H26A 0.9700
C26 H26B 0.9700
C27 C28 1.518(3)
C27 H27A 0.9700
C27 H27B 0.9700
C28 C29 1.535(3)
C28 H28A 0.9700
C28 H28B 0.9700
C29 C210 1.525(2)
C29 H29A 0.9700
C29 H29B 0.9700
C210 C211 1.532(2)
C210 H21D 0.9700
C210 H21E 0.9700
C211 C215 1.520(2)
C211 C212 1.531(2)
C211 H21F 0.9800
C212 C213 1.513(2)
C212 H21G 0.9800
C213 C214 1.520(2)
C213 H21H 0.9700
C213 H21I 0.9700
C214 H21J 0.9700
C214 H21K 0.9700
C217 C218 1.454(3)
C217 H21L 0.9700
C217 H21M 0.9700
C218 H21N 0.9600
C218 H21O 0.9600
C218 H21P 0.9600

loop_
_geom_hbond_atom_site_label_D
_geom_hbond_atom_site_label_H
_geom_hbond_atom_site_label_A
_geom_hbond_site_symmetry_A
_geom_hbond_distance_DH
_geom_hbond_distance_HA
_geom_hbond_distance_DA
_geom_hbond_angle_DHA
O11 H11 O21 . 1.10(3) 1.69(3) 2.771(2) 167(2)
O21 H21 O12 2_575 0.84(2) 1.97(2) 2.7650(19) 156(2)

loop_
_geom_torsion_atom_site_label_1
_geom_torsion_atom_site_label_2
_geom_torsion_atom_site_label_3
_geom_torsion_atom_site_label_4
_geom_torsion
_geom_torsion_publ_flag
C116 C11 C12 C13 61.8(2) ?
C115 C11 C12 C13 -57.2(2) y
C114 C11 C12 C13 -176.86(16) ?
C11 C12 C13 C14 153.02(17) y
C12 C13 C14 C15 -81.3(3) y
C13 C14 C15 C16 -69.2(3) y
C14 C15 C16 C17 163.1(2) y
C15 C16 C17 C18 -62.5(3) y
C16 C17 C18 C19 -63.7(3) y
C17 C18 C19 C110 155.08(18) y
C18 C19 C110 C111 -72.5(2) y
C19 C110 C111 C115 -69.9(2) y
C19 C110 C111 C112 168.48(15) ?
C115 C111 C112 O11 179.39(16) ?
C110 C111 C112 O11 -55.4(2) ?
C115 C111 C112 C113 62.99(18) y
C110 C111 C112 C113 -171.80(15) ?
O11 C112 C113 C114 177.76(16) ?
C111 C112 C113 C114 -61.5(2) y
C112 C113 C114 C11 52.0(2) y
C116 C11 C114 C113 -161.72(18) ?
C115 C11 C114 C113 -43.4(2) y
C12 C11 C114 C113 75.5(2) ?
C110 C111 C115 O12 -6.6(2) ?
C112 C111 C115 O12 119.94(19) ?
C110 C111 C115 C11 173.99(16) y
C112 C111 C115 C11 -59.5(2) y
C116 C11 C115 O12 -12.4(3) ?
C12 C11 C115 O12 108.1(2) ?
C114 C11 C115 O12 -130.47(18) ?
C116 C11 C115 C111 167.06(17) ?
C12 C11 C115 C111 -72.5(2) y
C114 C11 C115 C111 48.9(2) y
C117 O14 C116 O13 -2.9(3) ?
C117 O14 C116 C11 178.87(15) ?
C115 C11 C116 O13 113.2(2) ?
C12 C11 C116 O13 -5.2(3) ?
C114 C11 C116 O13 -128.4(2) ?
C115 C11 C116 O14 -68.6(2) ?
C12 C11 C116 O14 173.05(16) ?
C114 C11 C116 O14 49.8(2) ?
C116 O14 C117 C118 166.01(18) ?
C216 C21 C22 C23 69.0(2) ?
C215 C21 C22 C23 -53.4(2) y
C214 C21 C22 C23 -172.97(15) ?
C21 C22 C23 C24 158.60(16) y
C22 C23 C24 C25 -77.3(2) y
C23 C24 C25 C26 -74.2(2) y
C24 C25 C26 C27 162.53(19) y
C25 C26 C27 C28 -64.4(3) y
C26 C27 C28 C29 -62.6(3) y
C27 C28 C29 C210 151.78(17) y
C28 C29 C210 C211 -67.9(2) y
C29 C210 C211 C215 -81.8(2) y
C29 C210 C211 C212 151.22(17) ?
C215 C211 C212 O21 173.34(15) ?
C210 C211 C212 O21 -57.9(2) ?
C215 C211 C212 C213 56.51(19) y
C210 C211 C212 C213 -174.69(16) ?
O21 C212 C213 C214 -175.77(15) ?
C211 C212 C213 C214 -55.7(2) y
C212 C213 C214 C21 52.5(2) y
C216 C21 C214 C213 -169.74(17) ?
C215 C21 C214 C213 -48.5(2) y
C22 C21 C214 C213 70.48(19) ?
C210 C211 C215 O22 -3.6(3) ?
C212 C211 C215 O22 126.2(2) ?
C210 C211 C215 C21 173.64(16) y
C212 C211 C215 C21 -56.5(2) y
C216 C21 C215 O22 -13.0(3) ?
C22 C21 C215 O22 108.1(2) ?
C214 C21 C215 O22 -131.1(2) ?
C216 C21 C215 C211 169.75(17) ?
C22 C21 C215 C211 -69.1(2) y
C214 C21 C215 C211 51.6(2) y
C217 O24 C216 O23 -1.2(3) ?
C217 O24 C216 C21 -176.08(18) ?
C215 C21 C216 O23 127.2(2) ?
C22 C21 C216 O23 7.1(3) ?
C214 C21 C216 O23 -113.4(2) ?
C215 C21 C216 O24 -58.0(2) ?
C22 C21 C216 O24 -178.12(17) ?
C214 C21 C216 O24 61.4(2) ?
C216 O24 C217 C218 -178.1(2) ?

loop_
_cod_related_entry_id
_cod_related_entry_database
_cod_related_entry_code
1 ChemSpider 26579645
